data_1565549
loop_
_publ_author_name
'L\'opez Pl\'a, Jessica M.'
'Boudalis, Athanassios K.'
'Telser, Joshua'
'Raptis, Raphael G.'

_publ_section_title
;
 Chromium(III)-pyrazole complexes. X-Ray crystal structures, 1H NMR
 investigation of ligand fluxional behavior and EPR studies
;
_journal_name_full 'Inorganica Chimica Acta'
_journal_page_first 119299
_journal_paper_doi 10.1016/j.ica.2019.119299
_journal_volume 502
_journal_year 2020
_chemical_formula_moiety 'C12 H18 Cl3 Cr N6'
_chemical_formula_sum 'C12 H18 Cl3 Cr N6'
_chemical_formula_weight 404.67
_chemical_name_systematic mer-CrCl3(4-Me-pzH)
_space_group_crystal_system orthorhombic
_space_group_IT_number 19
_space_group_name_Hall 'P 2ac 2ab'
_space_group_name_H-M_alt 'P 21 21 21'
_atom_sites_solution_hydrogens mixed
_atom_sites_solution_primary dual
_cell_angle_alpha 90
_cell_angle_beta 90
_cell_angle_gamma 90
_cell_formula_units_Z 4
_cell_length_a 11.356(2)
_cell_length_b 11.590(2)
_cell_length_c 13.632(3)
_cell_measurement_reflns_used 9853
_cell_measurement_temperature 273.15
_cell_measurement_theta_max 26.31
_cell_measurement_theta_min 2.92
_cell_volume 1794.2(6)
_computing_cell_refinement 'SAINT v8.37A (Bruker, 2015)'
_computing_data_reduction 'SAINT v8.37A (Bruker, 2015)'
_computing_molecular_graphics 'Olex2 (Dolomanov et al., 2009)'
_computing_publication_material 'Olex2 (Dolomanov et al., 2009)'
_computing_structure_refinement 'ShelXL (Sheldrick, 2015)'
_computing_structure_solution 'ShelXT (Sheldrick, 2015)'
_diffrn_ambient_temperature 273.15
_diffrn_detector_area_resol_mean 10.42
_diffrn_measured_fraction_theta_full 0.998
_diffrn_measured_fraction_theta_max 0.995
_diffrn_measurement_device_type 'D8 Quest Bruker'
_diffrn_measurement_method '\f and \w shutterless scans'
_diffrn_radiation_monochromator 'silicon 111'
_diffrn_radiation_type MoK\a
_diffrn_radiation_wavelength 0.71073
_diffrn_reflns_av_R_equivalents 0.0742
_diffrn_reflns_av_unetI/netI 0.0543
_diffrn_reflns_Laue_measured_fraction_full 0.998
_diffrn_reflns_Laue_measured_fraction_max 0.995
_diffrn_reflns_limit_h_max 14
_diffrn_reflns_limit_h_min -14
_diffrn_reflns_limit_k_max 14
_diffrn_reflns_limit_k_min -14
_diffrn_reflns_limit_l_max 16
_diffrn_reflns_limit_l_min -17
_diffrn_reflns_number 30063
_diffrn_reflns_point_group_measured_fraction_full 0.999
_diffrn_reflns_point_group_measured_fraction_max 0.996
_diffrn_reflns_theta_full 25.242
_diffrn_reflns_theta_max 26.451
_diffrn_reflns_theta_min 2.922
_diffrn_source
;
Advanced Light Source, station 11.3.1
;
_diffrn_standards_number 0
_exptl_absorpt_coefficient_mu 1.088
_exptl_absorpt_correction_T_max 0.7454
_exptl_absorpt_correction_T_min 0.6886
_exptl_absorpt_correction_type multi-scan
_exptl_absorpt_process_details
'SADABS-2016/2 (Bruker,2016/2) was used for absorption correction. wR2(int) was 0.0732 before and 0.0629 after correction. The Ratio of minimum to maximum transmission is 0.9238. The \l/2 correction factor is Not present.'
_exptl_crystal_colour green
_exptl_crystal_colour_primary green
_exptl_crystal_density_diffrn 1.498
_exptl_crystal_description prism
_exptl_crystal_F_000 828
_exptl_crystal_size_max 0.206
_exptl_crystal_size_mid 0.098
_exptl_crystal_size_min 0.093
_refine_diff_density_max 0.342
_refine_diff_density_min -0.292
_refine_diff_density_rms 0.069
_refine_ls_abs_structure_details
;
 Refined as an inversion twin.
;
_refine_ls_abs_structure_Flack 0.03(4)
_refine_ls_extinction_coef .
_refine_ls_extinction_method none
_refine_ls_goodness_of_fit_ref 1.028
_refine_ls_hydrogen_treatment constr
_refine_ls_matrix_type full
_refine_ls_number_parameters 203
_refine_ls_number_reflns 3684
_refine_ls_number_restraints 0
_refine_ls_restrained_S_all 1.028
_refine_ls_R_factor_all 0.0678
_refine_ls_R_factor_gt 0.0428
_refine_ls_shift/su_max 0.000
_refine_ls_shift/su_mean 0.000
_refine_ls_structure_factor_coef Fsqd
_refine_ls_weighting_details 'w=1/[\s^2^(Fo^2^)+(0.0398P)^2^+0.7674P] where P=(Fo^2^+2Fc^2^)/3'
_refine_ls_weighting_scheme calc
_refine_ls_wR_factor_gt 0.0814
_refine_ls_wR_factor_ref 0.0894
_reflns_Friedel_coverage 0.752
_reflns_Friedel_fraction_full 1.000
_reflns_Friedel_fraction_max 0.997
_reflns_number_gt 2922
_reflns_number_total 3684
_reflns_threshold_expression 'I > 2\s(I)'
_cod_data_source_file ICA-2020-502-119299.cif
_cod_data_source_block aa_a_pl
_cod_database_code 1565549
_shelx_space_group_comment
;
The symmetry employed for this shelxl refinement is uniquely defined
by the following loop, which should always be used as a source of
symmetry information in preference to the above space-group names.
They are only intended as comments.
;
_olex2_refinement_description
;
1. Others
 Fixed Uiso: H2(0.051) H4(0.05) H6(0.048) H1(0.051) H3(0.059) H4A(0.124)
 H4B(0.124) H4C(0.124) H5(0.053) H7(0.056) H8A(0.102) H8B(0.102) H8C(0.102)
 H9(0.041) H11(0.064) H12A(0.101) H12B(0.101) H12C(0.101)
 Fixed X: H2(-0.483814) H4(-0.238516) H6(-0.503305) H1(-0.566927) H3(-
 0.640853) H4A(-0.717236) H4B(-0.809018) H4C(-0.73755) H5(-0.155433) H7(-
 0.090219) H8A(0.076351) H8B(-0.02158) H8C(0.018834) H9(-0.286124) H11(-
 0.502921) H12A(-0.401606) H12B(-0.349958) H12C(-0.269168)
 Fixed Y: H2(0.701019) H4(0.433837) H6(0.233595) H1(0.439687) H3(0.764802)
 H4A(0.65479) H4B(0.616059) H4C(0.523216) H5(0.263169) H7(0.302794)
 H8A(0.18783) H8B(0.09454) H8C(0.125441) H9(0.323126) H11(0.078182)
 H12A(0.116996) H12B(0.02164) H12C(0.12224)
 Fixed Z: H2(-0.359563) H4(-0.149879) H6(-0.342507) H1(-0.512745) H3(-
 0.460144) H4A(-0.642404) H4B(-0.563065) H4C(-0.621797) H5(-0.366213) H7(-
 0.085917) H8A(-0.257629) H8B(-0.27432) H8C(-0.167543) H9(-0.547616) H11(-
 0.458843) H12A(-0.677142) H12B(-0.607852) H12C(-0.644998)
;
_olex2_submission_special_instructions 'No special instructions were received'

loop_
_space_group_symop_operation_xyz
'x, y, z'
'-x+1/2, -y, z+1/2'
'x+1/2, -y+1/2, -z'
'-x, y+1/2, -z+1/2'

loop_
_atom_site_label
_atom_site_type_symbol
_atom_site_fract_x
_atom_site_fract_y
_atom_site_fract_z
_atom_site_U_iso_or_equiv
_atom_site_adp_type
_atom_site_occupancy
_atom_site_site_symmetry_order
_atom_site_calc_flag
_atom_site_refinement_flags_posn
_atom_site_refinement_flags_adp
_atom_site_refinement_flags_occupancy
_atom_site_disorder_assembly
_atom_site_disorder_group
Cr1 Cr -0.35912(7) 0.46323(7) -0.34299(6) 0.0249(2) Uani 1 1 d . . . . .
Cl1 Cl -0.49674(13) 0.39745(12) -0.22980(10) 0.0415(4) Uani 1 1 d . . . . .
Cl2 Cl -0.32586(12) 0.62326(11) -0.24373(10) 0.0368(3) Uani 1 1 d . . . . .
Cl3 Cl -0.22236(11) 0.52650(12) -0.45748(9) 0.0355(3) Uani 1 1 d . . . . .
N1 N -0.4915(4) 0.5476(4) -0.4179(3) 0.0315(10) Uani 1 1 d . . . . .
N2 N -0.5187(4) 0.6575(4) -0.4016(3) 0.0425(12) Uani 1 1 d . . . . .
H2 H -0.483814 0.701019 -0.359563 0.051 Uiso 1 1 d R . . . .
N3 N -0.2288(4) 0.3731(4) -0.2721(3) 0.0332(11) Uani 1 1 d . . . . .
N4 N -0.2036(4) 0.3844(4) -0.1770(3) 0.0419(12) Uani 1 1 d . . . . .
H4 H -0.238516 0.433837 -0.149879 0.050 Uiso 1 1 d R . . . .
N5 N -0.3887(4) 0.3182(4) -0.4281(3) 0.0297(11) Uani 1 1 d . . . . .
N6 N -0.4617(4) 0.2325(4) -0.4009(3) 0.0400(12) Uani 1 1 d . . . . .
H6 H -0.503305 0.233595 -0.342507 0.048 Uiso 1 1 d R . . . .
C1 C -0.5655(5) 0.5139(5) -0.4869(4) 0.0422(15) Uani 1 1 d . . . . .
H1 H -0.566927 0.439687 -0.512745 0.051 Uiso 1 1 calc R . . . .
C2 C -0.6405(5) 0.6012(6) -0.5163(4) 0.0472(16) Uani 1 1 d . . . . .
C3 C -0.6074(5) 0.6916(6) -0.4593(5) 0.0489(16) Uani 1 1 d . . . . .
H3 H -0.640853 0.764802 -0.460144 0.059 Uiso 1 1 calc R . . . .
C4 C -0.7344(7) 0.5986(7) -0.5927(5) 0.083(3) Uani 1 1 d . . . . .
H4A H -0.717236 0.654790 -0.642404 0.124 Uiso 1 1 calc GR . . . .
H4B H -0.809018 0.616059 -0.563065 0.124 Uiso 1 1 calc GR . . . .
H4C H -0.737550 0.523216 -0.621797 0.124 Uiso 1 1 calc GR . . . .
C5 C -0.1580(5) 0.2901(5) -0.3020(4) 0.0439(15) Uani 1 1 d . . . . .
H5 H -0.155433 0.263169 -0.366213 0.053 Uiso 1 1 calc R . . . .
C6 C -0.0877(5) 0.2476(5) -0.2270(5) 0.0419(15) Uani 1 1 d . . . . .
C7 C -0.1204(5) 0.3100(6) -0.1490(5) 0.0470(16) Uani 1 1 d . . . . .
H7 H -0.090219 0.302794 -0.085917 0.056 Uiso 1 1 calc R . . . .
C8 C 0.0048(6) 0.1556(6) -0.2321(6) 0.068(2) Uani 1 1 d . . . . .
H8A H 0.076351 0.187830 -0.257629 0.102 Uiso 1 1 calc GR . . . .
H8B H -0.021580 0.094540 -0.274320 0.102 Uiso 1 1 calc GR . . . .
H8C H 0.018834 0.125441 -0.167543 0.102 Uiso 1 1 calc GR . . . .
C9 C -0.3405(5) 0.2812(5) -0.5112(4) 0.0344(13) Uani 1 1 d . . . . .
H9 H -0.286124 0.323126 -0.547616 0.041 Uiso 1 1 calc R . . . .
C10 C -0.3810(5) 0.1727(5) -0.5370(4) 0.0428(15) Uani 1 1 d . . . . .
C11 C -0.4592(6) 0.1458(5) -0.4635(5) 0.0535(18) Uani 1 1 d . . . . .
H11 H -0.502921 0.078182 -0.458843 0.064 Uiso 1 1 calc R . . . .
C12 C -0.3474(7) 0.1021(6) -0.6246(5) 0.067(2) Uani 1 1 d . . . . .
H12A H -0.401606 0.116996 -0.677142 0.101 Uiso 1 1 calc GR . . . .
H12B H -0.349958 0.021640 -0.607852 0.101 Uiso 1 1 calc GR . . . .
H12C H -0.269168 0.122240 -0.644998 0.101 Uiso 1 1 calc GR . . . .

loop_
_atom_site_aniso_label
_atom_site_aniso_U_11
_atom_site_aniso_U_22
_atom_site_aniso_U_33
_atom_site_aniso_U_23
_atom_site_aniso_U_13
_atom_site_aniso_U_12
Cr1 0.0250(4) 0.0257(4) 0.0240(4) 0.0014(4) 0.0000(3) 0.0010(4)
Cl1 0.0418(8) 0.0425(8) 0.0403(8) 0.0032(7) 0.0148(7) -0.0034(7)
Cl2 0.0373(8) 0.0350(7) 0.0382(8) -0.0092(6) -0.0036(6) 0.0014(6)
Cl3 0.0372(7) 0.0382(8) 0.0310(7) 0.0044(6) 0.0043(6) -0.0067(7)
N1 0.032(2) 0.027(2) 0.036(2) 0.002(2) -0.006(2) 0.001(2)
N2 0.048(3) 0.038(3) 0.041(3) -0.004(2) -0.009(3) 0.012(2)
N3 0.036(3) 0.040(3) 0.024(2) 0.000(2) 0.001(2) 0.007(2)
N4 0.042(3) 0.052(3) 0.032(3) -0.006(2) -0.005(2) 0.006(3)
N5 0.031(3) 0.026(2) 0.031(3) 0.000(2) 0.0013(19) -0.003(2)
N6 0.045(3) 0.035(3) 0.040(3) 0.000(2) 0.005(2) -0.011(2)
C1 0.040(3) 0.039(3) 0.047(4) 0.004(3) -0.016(3) -0.001(3)
C2 0.033(3) 0.059(4) 0.050(4) 0.018(3) -0.008(3) 0.001(3)
C3 0.043(4) 0.050(4) 0.053(4) 0.011(3) 0.002(3) 0.021(3)
C4 0.059(5) 0.107(6) 0.082(6) 0.033(5) -0.040(4) -0.011(5)
C5 0.045(4) 0.052(4) 0.035(3) 0.003(3) 0.001(3) 0.018(3)
C6 0.031(3) 0.052(4) 0.043(4) 0.019(3) -0.002(3) 0.008(3)
C7 0.038(4) 0.064(4) 0.039(4) 0.015(3) -0.016(3) 0.002(3)
C8 0.049(4) 0.074(5) 0.082(5) 0.021(4) -0.001(4) 0.024(4)
C9 0.039(3) 0.034(3) 0.030(3) -0.002(2) 0.001(3) -0.004(3)
C10 0.057(4) 0.036(3) 0.035(3) -0.004(3) -0.004(3) 0.002(3)
C11 0.069(5) 0.033(4) 0.059(4) -0.004(3) -0.006(4) -0.018(3)
C12 0.093(6) 0.056(4) 0.053(4) -0.021(3) -0.006(4) 0.004(4)

loop_
_atom_type_symbol
_atom_type_description
_atom_type_scat_dispersion_real
_atom_type_scat_dispersion_imag
_atom_type_scat_source
C C 0.0033 0.0016 'International Tables Vol C Tables 4.2.6.8 and 6.1.1.4'
H H 0.0000 0.0000 'International Tables Vol C Tables 4.2.6.8 and 6.1.1.4'
Cl Cl 0.1484 0.1585 'International Tables Vol C Tables 4.2.6.8 and 6.1.1.4'
Cr Cr 0.3209 0.6236 'International Tables Vol C Tables 4.2.6.8 and 6.1.1.4'
N N 0.0061 0.0033 'International Tables Vol C Tables 4.2.6.8 and 6.1.1.4'

loop_
_geom_angle_atom_site_label_1
_geom_angle_atom_site_label_2
_geom_angle_atom_site_label_3
_geom_angle
_geom_angle_site_symmetry_1
_geom_angle_site_symmetry_3
Cl1 Cr1 Cl2 89.11(6) . .
Cl3 Cr1 Cl1 179.13(6) . .
Cl3 Cr1 Cl2 91.76(6) . .
N1 Cr1 Cl1 89.66(13) . .
N1 Cr1 Cl2 91.62(13) . .
N1 Cr1 Cl3 90.29(12) . .
N1 Cr1 N5 89.38(17) . .
N3 Cr1 Cl1 90.30(13) . .
N3 Cr1 Cl2 90.85(13) . .
N3 Cr1 Cl3 89.72(13) . .
N3 Cr1 N1 177.53(18) . .
N3 Cr1 N5 88.16(17) . .
N5 Cr1 Cl1 89.81(13) . .
N5 Cr1 Cl2 178.53(13) . .
N5 Cr1 Cl3 89.32(12) . .
N2 N1 Cr1 122.7(3) . .
C1 N1 Cr1 132.5(4) . .
C1 N1 N2 104.8(5) . .
N1 N2 H2 124.5 . .
N1 N2 C3 111.0(5) . .
C3 N2 H2 124.5 . .
N4 N3 Cr1 124.2(3) . .
C5 N3 Cr1 131.7(4) . .
C5 N3 N4 104.0(5) . .
N3 N4 H4 114.8 . .
N3 N4 C7 111.5(5) . .
C7 N4 H4 133.7 . .
N6 N5 Cr1 123.0(3) . .
C9 N5 Cr1 132.3(4) . .
C9 N5 N6 104.5(4) . .
N5 N6 H6 122.8 . .
C11 N6 N5 111.7(5) . .
C11 N6 H6 125.4 . .
N1 C1 H1 123.8 . .
N1 C1 C2 112.5(5) . .
C2 C1 H1 123.8 . .
C1 C2 C4 129.0(6) . .
C3 C2 C1 103.2(5) . .
C3 C2 C4 127.8(6) . .
N2 C3 C2 108.5(6) . .
N2 C3 H3 125.7 . .
C2 C3 H3 125.7 . .
C2 C4 H4A 109.5 . .
C2 C4 H4B 109.5 . .
C2 C4 H4C 109.5 . .
H4A C4 H4B 109.5 . .
H4A C4 H4C 109.5 . .
H4B C4 H4C 109.5 . .
N3 C5 H5 123.8 . .
N3 C5 C6 112.5(5) . .
C6 C5 H5 123.8 . .
C5 C6 C8 128.5(6) . .
C7 C6 C5 103.5(5) . .
C7 C6 C8 128.0(6) . .
N4 C7 C6 108.6(5) . .
N4 C7 H7 125.7 . .
C6 C7 H7 125.7 . .
C6 C8 H8A 109.5 . .
C6 C8 H8B 109.5 . .
C6 C8 H8C 109.5 . .
H8A C8 H8B 109.5 . .
H8A C8 H8C 109.5 . .
H8B C8 H8C 109.5 . .
N5 C9 H9 124.0 . .
N5 C9 C10 111.9(5) . .
C10 C9 H9 124.0 . .
C9 C10 C12 127.9(6) . .
C11 C10 C9 103.6(5) . .
C11 C10 C12 128.5(6) . .
N6 C11 C10 108.3(5) . .
N6 C11 H11 125.9 . .
C10 C11 H11 125.9 . .
C10 C12 H12A 109.5 . .
C10 C12 H12B 109.5 . .
C10 C12 H12C 109.5 . .
H12A C12 H12B 109.5 . .
H12A C12 H12C 109.5 . .
H12B C12 H12C 109.5 . .

loop_
_geom_bond_atom_site_label_1
_geom_bond_atom_site_label_2
_geom_bond_distance
_geom_bond_site_symmetry_2
Cr1 Cl1 2.3248(15) .
Cr1 Cl2 2.3266(16) .
Cr1 Cl3 2.3207(15) .
Cr1 N1 2.064(4) .
Cr1 N3 2.053(4) .
Cr1 N5 2.070(4) .
N1 N2 1.329(6) .
N1 C1 1.319(6) .
N2 H2 0.8598 .
N2 C3 1.337(7) .
N3 N4 1.334(6) .
N3 C5 1.318(7) .
N4 H4 0.7886 .
N4 C7 1.334(7) .
N5 N6 1.346(6) .
N5 C9 1.329(6) .
N6 H6 0.9250 .
N6 C11 1.319(7) .
C1 H1 0.9300 .
C1 C2 1.382(8) .
C2 C3 1.357(9) .
C2 C4 1.491(8) .
C3 H3 0.9300 .
C4 H4A 0.9600 .
C4 H4B 0.9600 .
C4 H4C 0.9600 .
C5 H5 0.9300 .
C5 C6 1.387(8) .
C6 C7 1.339(9) .
C6 C8 1.498(8) .
C7 H7 0.9300 .
C8 H8A 0.9600 .
C8 H8B 0.9600 .
C8 H8C 0.9600 .
C9 H9 0.9300 .
C9 C10 1.384(8) .
C10 C11 1.375(8) .
C10 C12 1.497(8) .
C11 H11 0.9300 .
C12 H12A 0.9600 .
C12 H12B 0.9600 .
C12 H12C 0.9600 .

loop_
_geom_torsion_atom_site_label_1
_geom_torsion_atom_site_label_2
_geom_torsion_atom_site_label_3
_geom_torsion_atom_site_label_4
_geom_torsion
_geom_torsion_site_symmetry_1
_geom_torsion_site_symmetry_2
_geom_torsion_site_symmetry_3
_geom_torsion_site_symmetry_4
Cr1 N1 N2 C3 -179.9(4) . . . .
Cr1 N1 C1 C2 -179.9(4) . . . .
Cr1 N3 N4 C7 175.8(4) . . . .
Cr1 N3 C5 C6 -175.7(4) . . . .
Cr1 N5 N6 C11 -175.3(4) . . . .
Cr1 N5 C9 C10 174.3(4) . . . .
N1 N2 C3 C2 -0.2(7) . . . .
N1 C1 C2 C3 -0.5(7) . . . .
N1 C1 C2 C4 179.0(6) . . . .
N2 N1 C1 C2 0.4(6) . . . .
N3 N4 C7 C6 0.6(7) . . . .
N3 C5 C6 C7 0.1(7) . . . .
N3 C5 C6 C8 -178.7(6) . . . .
N4 N3 C5 C6 0.3(7) . . . .
N5 N6 C11 C10 0.2(7) . . . .
N5 C9 C10 C11 0.6(7) . . . .
N5 C9 C10 C12 -179.7(6) . . . .
N6 N5 C9 C10 -0.5(6) . . . .
C1 N1 N2 C3 -0.1(6) . . . .
C1 C2 C3 N2 0.4(7) . . . .
C4 C2 C3 N2 -179.1(6) . . . .
C5 N3 N4 C7 -0.5(6) . . . .
C5 C6 C7 N4 -0.4(7) . . . .
C8 C6 C7 N4 178.4(6) . . . .
C9 N5 N6 C11 0.2(6) . . . .
C9 C10 C11 N6 -0.4(7) . . . .
C12 C10 C11 N6 179.8(6) . . . .

loop_
_twin_individual_id
_twin_individual_mass_fraction_refined
1 0.97(4)
2 0.03(4)
